data_1502212
loop_
_publ_author_name
'Shing, Tony K. M.'
'So, King H.'

_publ_section_title
;
 Facile and enantiospecific syntheses of (6S,7R)-6-chloro-7-benzyloxy-,
 (7S)-halo-, and (7S)-hydroxy-cocaine and natural (-)-cocaine from
 D-(-)-ribose.
;
_journal_issue 11
_journal_name_full 'Organic letters'
_journal_page_first 2916
_journal_page_last 2919
_journal_paper_doi 10.1021/ol2009686
_journal_volume 13
_journal_year 2011
_chemical_formula_sum 'C17 H23 N O6'
_chemical_formula_weight 337.36
_chemical_name_systematic
; 
 ? 
;
_space_group_IT_number 4
_symmetry_cell_setting monoclinic
_symmetry_space_group_name_Hall 'P 2yb'
_symmetry_space_group_name_H-M 'P 1 21 1'
_atom_sites_solution_hydrogens geom
_atom_sites_solution_primary direct
_atom_sites_solution_secondary difmap
_audit_creation_method SHELXL-97
_cell_angle_alpha 90.00
_cell_angle_beta 112.203(3)
_cell_angle_gamma 90.00
_cell_formula_units_Z 4
_cell_length_a 12.322(2)
_cell_length_b 10.019(2)
_cell_length_c 15.678(3)
_cell_measurement_temperature 296(2)
_cell_volume 1792.0(6)
_computing_cell_refinement 'BRUKER KAPPA APEXII DUO DIFFRACTOMETER'
_computing_data_collection 'BRUKER KAPPA APEXII DUO DIFFRACTOMETER'
_computing_data_reduction 'BRUKER KAPPA APEXII DUO DIFFRACTOMETER'
_computing_molecular_graphics 'SIEMENS SHELXTL'
_computing_publication_material 'SIEMENS SHELXTL'
_computing_structure_refinement 'SHELXL-97 (Sheldrick, 2008)'
_computing_structure_solution 'SHELXS-97 (Sheldrick, 2008)'
_diffrn_ambient_temperature 296(2)
_diffrn_measured_fraction_theta_full 0.994
_diffrn_measured_fraction_theta_max 0.994
_diffrn_measurement_device_type 'BRUKER KAPPA APEXII DUO DIFFRACTOMETER'
_diffrn_measurement_method 'OMEGA SCAN'
_diffrn_radiation_monochromator graphite
_diffrn_radiation_source 'fine-focus sealed tube'
_diffrn_radiation_type MoK\a
_diffrn_radiation_wavelength 0.71073
_diffrn_reflns_av_R_equivalents 0.0480
_diffrn_reflns_av_sigmaI/netI 0.0835
_diffrn_reflns_limit_h_max 14
_diffrn_reflns_limit_h_min -13
_diffrn_reflns_limit_k_max 11
_diffrn_reflns_limit_k_min -9
_diffrn_reflns_limit_l_max 17
_diffrn_reflns_limit_l_min -18
_diffrn_reflns_number 11292
_diffrn_reflns_theta_full 25.00
_diffrn_reflns_theta_max 25.00
_diffrn_reflns_theta_min 2.47
_exptl_absorpt_coefficient_mu 0.095
_exptl_absorpt_correction_T_max 0.7456
_exptl_absorpt_correction_T_min 0.5126
_exptl_absorpt_correction_type multi-scan
_exptl_crystal_colour colourless
_exptl_crystal_density_diffrn 1.251
_exptl_crystal_density_method 'not measured'
_exptl_crystal_description block
_exptl_crystal_F_000 720
_exptl_crystal_size_max 0.40
_exptl_crystal_size_mid 0.30
_exptl_crystal_size_min 0.20
_platon_squeeze_details
;
;
_refine_diff_density_max 0.376
_refine_diff_density_min -0.270
_refine_diff_density_rms 0.048
_refine_ls_abs_structure_details 'Flack H D (1983), Acta Cryst. A39, 876-881'
_refine_ls_abs_structure_Flack 2.3(15)
_refine_ls_extinction_method none
_refine_ls_goodness_of_fit_ref 0.908
_refine_ls_hydrogen_treatment riding
_refine_ls_matrix_type full
_refine_ls_number_parameters 433
_refine_ls_number_reflns 5789
_refine_ls_number_restraints 1
_refine_ls_restrained_S_all 0.908
_refine_ls_R_factor_all 0.1200
_refine_ls_R_factor_gt 0.0609
_refine_ls_shift/su_max 0.001
_refine_ls_shift/su_mean 0.000
_refine_ls_structure_factor_coef Fsqd
_refine_ls_weighting_details 'calc w=1/[\s^2^(Fo^2^)+(0.0937P)^2^+0.0000P] where P=(Fo^2^+2Fc^2^)/3'
_refine_ls_weighting_scheme calc
_refine_ls_wR_factor_gt 0.1431
_refine_ls_wR_factor_ref 0.1626
_reflns_number_gt 3193
_reflns_number_total 5789
_reflns_threshold_expression >2sigma(I)
_cod_data_source_file ol2009686_si_003.cif
_cod_data_source_block shr11
_cod_depositor_comments
;
The following automatic conversions were performed:

'_symmetry_cell_setting' value 'Monoclinic' changed to 'monoclinic'
according to /home/saulius/struct/CIF-dictionaries/cif_core.dic
dictionary named 'cif_core.dic' version 2.4.1 from 2010-06-29.

Automatic conversion script
Id: cif_fix_values 1715 2011-07-08 13:25:40Z adriana 
;
_cod_original_cell_volume 1791.9(6)
_cod_original_sg_symbol_H-M P2(1)
_cod_database_code 1502212

loop_
_symmetry_equiv_pos_as_xyz
'x, y, z'
'-x, y+1/2, -z'

loop_
_atom_site_label
_atom_site_type_symbol
_atom_site_fract_x
_atom_site_fract_y
_atom_site_fract_z
_atom_site_U_iso_or_equiv
_atom_site_adp_type
_atom_site_occupancy
_atom_site_symmetry_multiplicity
_atom_site_calc_flag
_atom_site_refinement_flags
N1' N 0.9457(3) 0.4769(4) -0.0980(3) 0.0564(10) Uani 1 1 d .
N1 N 0.8286(3) 0.4661(3) 0.1807(3) 0.0530(10) Uani 1 1 d .
O1' O 0.6288(2) 0.4407(3) -0.1420(2) 0.0517(8) Uani 1 1 d .
O2' O 0.7247(2) 0.2961(3) 0.02334(19) 0.0497(7) Uani 1 1 d .
H2'A H 0.6537 0.2963 -0.0061 0.075 Uiso 1 1 calc R
O3' O 0.7467(2) 0.0675(3) -0.0577(2) 0.0622(9) Uani 1 1 d .
H3'A H 0.6824 0.0627 -0.0537 0.093 Uiso 1 1 calc R
O4' O 0.9798(3) 0.3412(3) -0.1104(3) 0.0722(10) Uani 1 1 d .
O5' O 0.8685(6) 0.4029(9) -0.3510(4) 0.173(3) Uani 1 1 d .
O6' O 0.7297(6) 0.5349(7) -0.3483(3) 0.144(2) Uani 1 1 d .
O1 O 0.5665(3) 0.5309(3) 0.2339(2) 0.0688(10) Uani 1 1 d .
O2 O 0.4624(2) 0.5374(3) 0.0383(2) 0.0529(8) Uani 1 1 d .
H2A H 0.4578 0.4624 0.0163 0.079 Uiso 1 1 calc R
O3 O 0.5154(2) 0.7882(3) 0.0215(2) 0.0516(8) Uani 1 1 d .
H3A H 0.5406 0.8631 0.0184 0.077 Uiso 1 1 calc R
O4 O 0.8448(2) 0.5935(3) 0.1426(2) 0.0573(8) Uani 1 1 d .
O5 O 0.9214(9) 0.5593(9) 0.4168(5) 0.269(5) Uani 1 1 d .
O6 O 0.9415(5) 0.7524(5) 0.3884(4) 0.145(2) Uani 1 1 d .
C1' C 0.5780(4) 0.5712(6) -0.1677(4) 0.0800(16) Uani 1 1 d .
H1'A H 0.6153 0.6170 -0.2040 0.096 Uiso 1 1 calc R
H1'B H 0.5898 0.6239 -0.1130 0.096 Uiso 1 1 calc R
C2' C 0.4500(4) 0.5556(5) -0.2228(3) 0.0525(12) Uani 1 1 d .
C3' C 0.3706(5) 0.6090(5) -0.1910(4) 0.0675(14) Uani 1 1 d .
H3'B H 0.3974 0.6519 -0.1342 0.081 Uiso 1 1 calc R
C4' C 0.2543(6) 0.6011(7) -0.2399(7) 0.101(2) Uani 1 1 d .
H4'A H 0.2035 0.6407 -0.2162 0.121 Uiso 1 1 calc R
C5' C 0.2105(6) 0.5405(10) -0.3188(8) 0.119(3) Uani 1 1 d .
H5'A H 0.1296 0.5350 -0.3492 0.142 Uiso 1 1 calc R
C6' C 0.2840(8) 0.4836(10) -0.3583(5) 0.129(3) Uani 1 1 d .
H6'A H 0.2537 0.4411 -0.4152 0.154 Uiso 1 1 calc R
C7' C 0.4115(6) 0.4935(7) -0.3063(4) 0.0875(18) Uani 1 1 d .
H7'A H 0.4643 0.4583 -0.3299 0.105 Uiso 1 1 calc R
C8' C 0.7527(3) 0.4427(4) -0.0899(3) 0.0463(11) Uani 1 1 d .
H8'A H 0.7679 0.5124 -0.0429 0.056 Uiso 1 1 calc R
C9' C 0.7855(3) 0.3081(4) -0.0391(3) 0.0428(10) Uani 1 1 d .
H9'A H 0.8701 0.3071 -0.0032 0.051 Uiso 1 1 calc R
C10' C 0.7540(4) 0.1873(4) -0.1028(3) 0.0474(11) Uani 1 1 d .
H10A H 0.6775 0.2038 -0.1520 0.057 Uiso 1 1 calc R
C11' C 0.8418(4) 0.1589(5) -0.1467(4) 0.0646(14) Uani 1 1 d .
H11A H 0.9087 0.1150 -0.1010 0.078 Uiso 1 1 calc R
H11B H 0.8063 0.0952 -0.1961 0.078 Uiso 1 1 calc R
C12' C 0.8870(4) 0.2726(5) -0.1854(4) 0.0653(14) Uani 1 1 d .
H12A H 0.9187 0.2386 -0.2299 0.078 Uiso 1 1 calc R
C13' C 0.7960(4) 0.3818(6) -0.2309(3) 0.0628(14) Uani 1 1 d .
H13A H 0.7175 0.3440 -0.2463 0.075 Uiso 1 1 calc R
C14' C 0.8204(3) 0.4800(5) -0.1505(3) 0.0498(11) Uani 1 1 d .
H14A H 0.7976 0.5701 -0.1751 0.060 Uiso 1 1 calc R
C15' C 1.0107(4) 0.5631(6) -0.1369(4) 0.0824(17) Uani 1 1 d .
H15A H 0.9923 0.6547 -0.1304 0.124 Uiso 1 1 calc R
H15B H 0.9893 0.5426 -0.2010 0.124 Uiso 1 1 calc R
H15C H 1.0932 0.5488 -0.1049 0.124 Uiso 1 1 calc R
C16' C 0.8045(6) 0.4363(9) -0.3154(5) 0.096(2) Uani 1 1 d .
C17' C 0.7284(11) 0.5856(15) -0.4378(6) 0.232(7) Uani 1 1 d .
H17A H 0.6735 0.6578 -0.4586 0.348 Uiso 1 1 calc R
H17B H 0.7057 0.5150 -0.4825 0.348 Uiso 1 1 calc R
H17C H 0.8053 0.6167 -0.4300 0.348 Uiso 1 1 calc R
C1 C 0.5007(4) 0.4338(6) 0.2572(4) 0.0713(14) Uani 1 1 d .
H1A H 0.5512 0.3603 0.2888 0.086 Uiso 1 1 calc R
H1B H 0.4405 0.3991 0.2017 0.086 Uiso 1 1 calc R
C2 C 0.4463(5) 0.4922(7) 0.3168(4) 0.0742(16) Uani 1 1 d .
C3 C 0.3607(7) 0.4155(10) 0.3341(6) 0.143(3) Uani 1 1 d .
H3B H 0.3404 0.3299 0.3105 0.172 Uiso 1 1 calc R
C4 C 0.3069(13) 0.478(2) 0.3908(11) 0.222(9) Uani 1 1 d .
H4A H 0.2488 0.4325 0.4031 0.267 Uiso 1 1 calc R
C5 C 0.3372(14) 0.5999(17) 0.4264(9) 0.182(7) Uani 1 1 d .
H5A H 0.3021 0.6353 0.4645 0.218 Uiso 1 1 calc R
C6 C 0.4177(8) 0.6721(10) 0.4080(5) 0.127(3) Uani 1 1 d .
H6A H 0.4376 0.7575 0.4321 0.153 Uiso 1 1 calc R
C7 C 0.4697(6) 0.6167(8) 0.3530(4) 0.0925(19) Uani 1 1 d .
H7A H 0.5243 0.6678 0.3397 0.111 Uiso 1 1 calc R
C8 C 0.6278(4) 0.4888(4) 0.1768(3) 0.0469(11) Uani 1 1 d .
H8A H 0.6087 0.3948 0.1606 0.056 Uiso 1 1 calc R
C9 C 0.5834(3) 0.5706(4) 0.0882(3) 0.0411(10) Uani 1 1 d .
H9A H 0.6284 0.5460 0.0507 0.049 Uiso 1 1 calc R
C10 C 0.5918(3) 0.7234(4) 0.1035(3) 0.0409(10) Uani 1 1 d .
H10B H 0.5678 0.7458 0.1546 0.049 Uiso 1 1 calc R
C11 C 0.7134(3) 0.7790(4) 0.1231(3) 0.0548(12) Uani 1 1 d .
H11C H 0.7157 0.8699 0.1449 0.066 Uiso 1 1 calc R
H11D H 0.7252 0.7829 0.0654 0.066 Uiso 1 1 calc R
C12 C 0.8160(4) 0.7034(4) 0.1925(3) 0.0480(11) Uani 1 1 d .
H12B H 0.8835 0.7634 0.2166 0.058 Uiso 1 1 calc R
C13 C 0.7951(4) 0.6403(5) 0.2720(3) 0.0541(12) Uani 1 1 d .
H13B H 0.7266 0.6840 0.2771 0.065 Uiso 1 1 calc R
C14 C 0.7584(4) 0.4984(4) 0.2360(3) 0.0479(11) Uani 1 1 d .
H14B H 0.7778 0.4363 0.2880 0.058 Uiso 1 1 calc R
C15 C 0.9461(4) 0.4150(6) 0.2344(4) 0.0840(17) Uani 1 1 d .
H15D H 0.9865 0.3968 0.1940 0.126 Uiso 1 1 calc R
H15E H 0.9398 0.3343 0.2652 0.126 Uiso 1 1 calc R
H15F H 0.9889 0.4804 0.2792 0.126 Uiso 1 1 calc R
C16 C 0.8900(5) 0.6452(7) 0.3629(4) 0.0805(17) Uani 1 1 d .
C17 C 1.0291(8) 0.7655(10) 0.4809(5) 0.159(4) Uani 1 1 d .
H17D H 1.0635 0.8528 0.4884 0.239 Uiso 1 1 calc R
H17E H 1.0889 0.6993 0.4907 0.239 Uiso 1 1 calc R
H17F H 0.9928 0.7532 0.5248 0.239 Uiso 1 1 calc R

loop_
_atom_site_aniso_label
_atom_site_aniso_U_11
_atom_site_aniso_U_22
_atom_site_aniso_U_33
_atom_site_aniso_U_23
_atom_site_aniso_U_13
_atom_site_aniso_U_12
N1' 0.051(2) 0.045(3) 0.081(3) -0.0018(19) 0.033(2) -0.0080(17)
N1 0.049(2) 0.036(2) 0.072(3) 0.0002(18) 0.021(2) 0.0064(16)
O1' 0.0379(16) 0.0345(19) 0.085(2) 0.0017(15) 0.0264(15) 0.0044(12)
O2' 0.0429(15) 0.0422(18) 0.0681(19) -0.0021(14) 0.0256(14) -0.0030(13)
O3' 0.0442(17) 0.035(2) 0.111(2) -0.0079(17) 0.0332(17) 0.0029(13)
O4' 0.052(2) 0.052(2) 0.113(3) -0.0114(19) 0.032(2) -0.0056(15)
O5' 0.187(6) 0.253(8) 0.122(4) 0.029(5) 0.107(4) 0.039(6)
O6' 0.188(5) 0.165(6) 0.092(4) 0.037(4) 0.068(4) 0.051(5)
O1 0.088(2) 0.047(2) 0.101(3) -0.0104(18) 0.069(2) -0.0131(17)
O2 0.0385(16) 0.0267(17) 0.093(2) -0.0084(14) 0.0248(15) 0.0007(12)
O3 0.0471(16) 0.0244(16) 0.082(2) 0.0080(15) 0.0230(15) 0.0015(12)
O4 0.0650(19) 0.039(2) 0.081(2) 0.0010(16) 0.0414(16) -0.0010(14)
O5 0.370(11) 0.164(8) 0.122(5) 0.023(5) -0.078(6) -0.118(8)
O6 0.166(5) 0.068(4) 0.121(4) 0.019(3) -0.037(3) -0.042(3)
C1' 0.057(3) 0.061(4) 0.108(4) 0.009(3) 0.016(3) 0.008(3)
C2' 0.054(3) 0.038(3) 0.067(3) 0.015(2) 0.024(2) 0.008(2)
C3' 0.071(4) 0.039(3) 0.103(4) 0.011(3) 0.044(3) 0.009(2)
C4' 0.070(5) 0.065(5) 0.171(8) 0.032(5) 0.051(5) 0.025(3)
C5' 0.067(5) 0.109(7) 0.153(8) 0.062(6) 0.012(5) 0.004(5)
C6' 0.129(7) 0.143(8) 0.074(5) 0.025(5) -0.007(5) -0.041(6)
C7' 0.087(5) 0.095(5) 0.081(4) -0.006(4) 0.033(4) -0.009(3)
C8' 0.047(3) 0.034(3) 0.056(3) -0.003(2) 0.018(2) -0.0065(19)
C9' 0.033(2) 0.034(3) 0.062(3) -0.004(2) 0.0185(19) 0.0017(17)
C10' 0.044(2) 0.032(3) 0.067(3) -0.010(2) 0.021(2) -0.0029(18)
C11' 0.062(3) 0.047(3) 0.099(4) -0.032(3) 0.046(3) -0.015(2)
C12' 0.057(3) 0.062(4) 0.088(4) -0.028(3) 0.040(3) -0.013(2)
C13' 0.051(3) 0.081(4) 0.063(3) -0.007(3) 0.028(2) -0.017(3)
C14' 0.042(3) 0.041(3) 0.068(3) 0.002(2) 0.023(2) -0.0036(18)
C15' 0.069(3) 0.067(4) 0.117(5) -0.007(3) 0.041(3) -0.023(3)
C16' 0.095(5) 0.117(7) 0.091(5) -0.020(5) 0.050(4) -0.018(4)
C17' 0.275(13) 0.317(19) 0.132(8) 0.129(11) 0.107(9) 0.101(12)
C1 0.085(4) 0.057(3) 0.090(4) 0.011(3) 0.054(3) -0.013(3)
C2 0.071(4) 0.083(5) 0.089(4) 0.032(3) 0.053(3) 0.013(3)
C3 0.151(7) 0.151(8) 0.185(8) 0.062(7) 0.129(7) 0.041(6)
C4 0.187(11) 0.31(2) 0.260(16) 0.169(16) 0.182(12) 0.103(14)
C5 0.219(14) 0.229(17) 0.160(9) 0.083(11) 0.142(10) 0.120(14)
C6 0.168(8) 0.134(8) 0.117(6) 0.020(5) 0.097(6) 0.057(6)
C7 0.111(5) 0.099(6) 0.076(4) 0.005(4) 0.045(4) 0.012(4)
C8 0.054(3) 0.033(3) 0.063(3) 0.002(2) 0.033(2) -0.0039(18)
C9 0.037(2) 0.026(2) 0.062(3) -0.0068(19) 0.020(2) -0.0003(16)
C10 0.045(2) 0.024(2) 0.058(3) 0.0000(19) 0.024(2) 0.0055(16)
C11 0.054(3) 0.024(3) 0.089(3) -0.009(2) 0.030(2) -0.0050(19)
C12 0.045(2) 0.030(3) 0.072(3) -0.005(2) 0.024(2) -0.0055(18)
C13 0.063(3) 0.037(3) 0.064(3) -0.009(2) 0.025(3) -0.002(2)
C14 0.056(3) 0.038(3) 0.055(3) 0.005(2) 0.027(2) -0.0002(19)
C15 0.052(3) 0.060(4) 0.128(5) 0.020(3) 0.021(3) 0.018(3)
C16 0.100(5) 0.063(5) 0.069(4) 0.008(3) 0.021(4) 0.011(4)
C17 0.164(8) 0.147(8) 0.095(6) 0.016(5) -0.032(5) -0.063(6)

loop_
_atom_type_symbol
_atom_type_description
_atom_type_scat_dispersion_real
_atom_type_scat_dispersion_imag
_atom_type_scat_source
C C 0.0033 0.0016 'International Tables Vol C Tables 4.2.6.8 and 6.1.1.4'
H H 0.0000 0.0000 'International Tables Vol C Tables 4.2.6.8 and 6.1.1.4'
N N 0.0061 0.0033 'International Tables Vol C Tables 4.2.6.8 and 6.1.1.4'
O O 0.0106 0.0060 'International Tables Vol C Tables 4.2.6.8 and 6.1.1.4'

loop_
_geom_angle_atom_site_label_1
_geom_angle_atom_site_label_2
_geom_angle_atom_site_label_3
_geom_angle
C14' N1' O4' 104.1(3)
C14' N1' C15' 112.6(4)
O4' N1' C15' 105.3(4)
O4 N1 C15 106.5(3)
O4 N1 C14 104.5(3)
C15 N1 C14 114.3(4)
C8' O1' C1' 113.8(3)
N1' O4' C12' 111.6(3)
C16' O6' C17' 112.5(7)
C1 O1 C8 116.9(4)
N1 O4 C12 109.9(3)
C16 O6 C17 120.0(5)
O1' C1' C2' 108.6(4)
C7' C2' C3' 119.5(5)
C7' C2' C1' 120.8(5)
C3' C2' C1' 119.6(5)
C4' C3' C2' 121.6(6)
C5' C4' C3' 122.6(7)
C4' C5' C6' 120.5(7)
C5' C6' C7' 117.4(7)
C2' C7' C6' 118.3(6)
O1' C8' C14' 111.2(3)
O1' C8' C9' 107.3(3)
C14' C8' C9' 115.9(3)
O2' C9' C10' 108.0(3)
O2' C9' C8' 108.8(3)
C10' C9' C8' 113.9(3)
O3' C10' C11' 105.0(4)
O3' C10' C9' 113.4(3)
C11' C10' C9' 113.5(3)
C12' C11' C10' 118.8(4)
O4' C12' C11' 109.3(4)
O4' C12' C13' 104.5(4)
C11' C12' C13' 114.3(4)
C16' C13' C12' 113.2(5)
C16' C13' C14' 116.2(5)
C12' C13' C14' 101.2(4)
N1' C14' C8' 110.8(3)
N1' C14' C13' 106.7(4)
C8' C14' C13' 111.7(3)
O5' C16' O6' 121.6(8)
O5' C16' C13' 127.6(8)
O6' C16' C13' 110.7(6)
O1 C1 C2 109.8(5)
C7 C2 C3 118.4(7)
C7 C2 C1 124.0(5)
C3 C2 C1 117.5(7)
C2 C3 C4 115.6(12)
C5 C4 C3 122.5(13)
C4 C5 C6 121.0(12)
C5 C6 C7 118.4(11)
C2 C7 C6 124.0(8)
O1 C8 C9 108.6(3)
O1 C8 C14 106.5(3)
C9 C8 C14 116.9(3)
O2 C9 C8 108.2(3)
O2 C9 C10 108.0(3)
C8 C9 C10 114.3(3)
O3 C10 C11 106.2(3)
O3 C10 C9 109.1(3)
C11 C10 C9 113.5(3)
C10 C11 C12 116.8(4)
O4 C12 C13 106.1(3)
O4 C12 C11 107.2(3)
C13 C12 C11 116.5(4)
C16 C13 C12 117.9(4)
C16 C13 C14 113.9(4)
C12 C13 C14 101.7(4)
N1 C14 C8 110.3(3)
N1 C14 C13 105.3(3)
C8 C14 C13 112.2(4)
O5 C16 O6 114.7(6)
O5 C16 C13 127.3(7)
O6 C16 C13 118.0(6)

loop_
_geom_bond_atom_site_label_1
_geom_bond_atom_site_label_2
_geom_bond_distance
N1' C14' 1.450(5)
N1' O4' 1.457(5)
N1' C15' 1.459(6)
N1 O4 1.455(5)
N1 C15 1.464(6)
N1 C14 1.475(5)
O1' C8' 1.435(5)
O1' C1' 1.440(6)
O2' C9' 1.445(5)
O3' C10' 1.413(5)
O4' C12' 1.465(6)
O5' C16' 1.175(7)
O6' C16' 1.316(9)
O6' C17' 1.486(9)
O1 C1 1.401(5)
O1 C8 1.435(5)
O2 C9 1.437(4)
O3 C10 1.430(5)
O4 C12 1.469(5)
O5 C16 1.165(9)
O6 C16 1.235(7)
O6 C17 1.449(8)
C1' C2' 1.493(6)
C2' C7' 1.362(7)
C2' C3' 1.364(6)
C3' C4' 1.348(8)
C4' C5' 1.298(11)
C5' C6' 1.398(12)
C6' C7' 1.475(10)
C8' C14' 1.529(6)
C8' C9' 1.540(6)
C9' C10' 1.523(6)
C10' C11' 1.514(6)
C11' C12' 1.494(7)
C12' C13' 1.536(8)
C13' C16' 1.473(8)
C13' C14' 1.536(6)
C1 C2 1.463(7)
C2 C7 1.355(9)
C2 C3 1.412(10)
C3 C4 1.439(17)
C4 C5 1.33(2)
C5 C6 1.344(17)
C6 C7 1.372(9)
C8 C9 1.525(6)
C8 C14 1.527(6)
C9 C10 1.547(6)
C10 C11 1.517(6)
C11 C12 1.522(6)
C12 C13 1.505(6)
C13 C16 1.463(7)
C13 C14 1.533(6)

loop_
_platon_squeeze_void_nr
_platon_squeeze_void_average_x
_platon_squeeze_void_average_y
_platon_squeeze_void_average_z
_platon_squeeze_void_volume
_platon_squeeze_void_count_electrons
1 0.183 0.294 0.088 29.8 7.5
2 0.702 0.293 0.433 10.4 0.0
3 0.817 0.794 0.912 29.8 7.5
4 0.298 0.793 0.567 10.4 0.0
